data_4345092
loop_
_publ_author_name
'Hisamatsu, Yosuke'
'Kumar, Sarvendra'
'Aoki, Shin'

_publ_section_title
;
 Design and Synthesis of Tris-Heteroleptic Cyclometalated Iridium(III)
 Complexes Consisting of Three Different Nonsymmetric Ligands Based on
 Ligand-Selective Electrophilic Reactions via Interligand HOMO Hopping
 Phenomena.
;
_journal_issue 2
_journal_name_full 'Inorganic chemistry'
_journal_page_first 886
_journal_page_last 899
_journal_paper_doi 10.1021/acs.inorgchem.6b02519
_journal_volume 56
_journal_year 2017
_chemical_formula_sum 'C37 H25 Br I Ir N4 O2 S'
_chemical_formula_weight 988.68
_chemical_name_systematic
;
 ?
;
_space_group_IT_number 14
_symmetry_cell_setting monoclinic
_symmetry_space_group_name_Hall '-P 2yn'
_symmetry_space_group_name_H-M 'P 1 21/n 1'
_atom_sites_solution_hydrogens geom
_atom_sites_solution_primary direct
_atom_sites_solution_secondary difmap
_audit_creation_method SHELXL-97
_cell_angle_alpha 90.00
_cell_angle_beta 99.433(3)
_cell_angle_gamma 90.00
_cell_formula_units_Z 4
_cell_length_a 10.9830(18)
_cell_length_b 9.7438(17)
_cell_length_c 30.330(5)
_cell_measurement_reflns_used 7406
_cell_measurement_temperature 293(2)
_cell_measurement_theta_max 25.44
_cell_measurement_theta_min 2.49
_cell_volume 3201.9(9)
_computing_cell_refinement 'Bruker SAINT'
_computing_data_collection 'Bruker APEX2'
_computing_data_reduction 'Bruker SAINT'
_computing_molecular_graphics 'Bruker SHELXTL'
_computing_publication_material 'Bruker SHELXTL'
_computing_structure_refinement 'SHELXL-2014 (Sheldrick 2014)'
_computing_structure_solution 'SHELXS-97 (Sheldrick 2008)'
_diffrn_ambient_temperature 293(2)
_diffrn_measured_fraction_theta_full 0.999
_diffrn_measured_fraction_theta_max 0.995
_diffrn_measurement_device_type 'CCD area detector'
_diffrn_measurement_method 'phi and omega scans'
_diffrn_radiation_monochromator graphite
_diffrn_radiation_source 'fine-focus sealed tube'
_diffrn_radiation_type MoK\a
_diffrn_radiation_wavelength 0.71073
_diffrn_reflns_av_R_equivalents 0.0260
_diffrn_reflns_av_sigmaI/netI 0.0316
_diffrn_reflns_limit_h_max 13
_diffrn_reflns_limit_h_min -11
_diffrn_reflns_limit_k_max 6
_diffrn_reflns_limit_k_min -11
_diffrn_reflns_limit_l_max 36
_diffrn_reflns_limit_l_min -35
_diffrn_reflns_number 15970
_diffrn_reflns_theta_full 25.00
_diffrn_reflns_theta_max 25.44
_diffrn_reflns_theta_min 1.36
_exptl_absorpt_coefficient_mu 6.490
_exptl_absorpt_correction_T_max 0.7373
_exptl_absorpt_correction_T_min 0.5928
_exptl_absorpt_process_details SADABS
_exptl_crystal_colour yellow
_exptl_crystal_density_diffrn 2.051
_exptl_crystal_density_method 'not measured'
_exptl_crystal_description niddle
_exptl_crystal_F_000 1888
_exptl_crystal_size_max 0.09
_exptl_crystal_size_mid 0.06
_exptl_crystal_size_min 0.05
_refine_diff_density_max 1.728
_refine_diff_density_min -1.210
_refine_diff_density_rms 0.155
_refine_ls_extinction_method none
_refine_ls_goodness_of_fit_ref 1.081
_refine_ls_hydrogen_treatment mixed
_refine_ls_matrix_type full
_refine_ls_number_parameters 424
_refine_ls_number_reflns 5900
_refine_ls_number_restraints 0
_refine_ls_restrained_S_all 1.081
_refine_ls_R_factor_all 0.0370
_refine_ls_R_factor_gt 0.0323
_refine_ls_shift/su_max 0.001
_refine_ls_shift/su_mean 0.000
_refine_ls_structure_factor_coef Fsqd
_refine_ls_weighting_details 'calc w=1/[\s^2^(Fo^2^)+(0.0353P)^2^+15.8427P] where P=(Fo^2^+2Fc^2^)/3'
_refine_ls_weighting_scheme calc
_refine_ls_wR_factor_gt 0.0771
_refine_ls_wR_factor_ref 0.0811
_reflns_number_gt 5319
_reflns_number_total 5900
_reflns_threshold_expression >2\s(I)
_cod_data_source_file ic6b02519_si_003.cif
_cod_data_source_block yh0908
_cod_depositor_comments
;
The following automatic conversions were performed:

'_symmetry_cell_setting' value 'Monoclinic' changed to 'monoclinic'
according to
/usr/data/users/saulius/crontab/automatic-downloads/current/ACS/lib/dictionaries/cif_core.dic
dictionary named 'cif_core.dic' version 2.4.2 from 2011-04-26.

Automatic conversion script
Id: cif_fix_values 4268 2015-11-12 08:31:59Z antanas 
;
_cod_original_sg_symbol_H-M 'P2(1)/n  '
_cod_database_code 4345092

loop_
_symmetry_equiv_pos_as_xyz
'x, y, z'
'-x+1/2, y+1/2, -z+1/2'
'-x, -y, -z'
'x-1/2, -y-1/2, z-1/2'

loop_
_atom_site_label
_atom_site_type_symbol
_atom_site_fract_x
_atom_site_fract_y
_atom_site_fract_z
_atom_site_U_iso_or_equiv
_atom_site_adp_type
_atom_site_occupancy
_atom_site_symmetry_multiplicity
_atom_site_calc_flag
_atom_site_refinement_flags
Ir1 Ir 0.200710(18) 0.14382(2) 0.377097(7) 0.01582(7) Uani 1 1 d .
I1 I -0.25234(4) -0.04631(5) 0.203435(14) 0.03300(12) Uani 1 1 d .
Br1 Br 0.51532(6) 0.43212(8) 0.58294(2) 0.03868(18) Uani 1 1 d .
S1 S -0.02638(12) 0.30028(14) 0.41741(5) 0.0182(3) Uani 1 1 d .
O2 O -0.0548(4) 0.3716(4) 0.37532(14) 0.0271(9) Uani 1 1 d .
O1 O -0.0631(4) 0.3690(4) 0.45528(14) 0.0273(9) Uani 1 1 d .
N4 N 0.1169(4) 0.2579(5) 0.42654(14) 0.0174(9) Uani 1 1 d .
C22 C 0.0619(5) 0.1055(6) 0.32716(18) 0.0171(11) Uani 1 1 d .
N3 N 0.3495(4) 0.1758(5) 0.43056(16) 0.0211(10) Uani 1 1 d .
N1 N 0.2508(4) 0.3182(5) 0.34676(15) 0.0187(10) Uani 1 1 d .
N2 N 0.1413(4) -0.0407(5) 0.39781(15) 0.0179(10) Uani 1 1 d .
C17 C 0.0533(5) -0.1075(6) 0.36764(19) 0.0194(12) Uani 1 1 d .
C32 C -0.1096(5) 0.1432(6) 0.41218(19) 0.0193(11) Uani 1 1 d .
C28 C 0.2755(6) 0.4349(6) 0.5312(2) 0.0289(14) Uani 1 1 d .
H28 H 0.2573 0.4941 0.5533 0.035 Uiso 1 1 calc R
C24 C 0.5621(6) 0.1629(8) 0.4646(2) 0.0397(17) Uani 1 1 d .
H24 H 0.6409 0.1291 0.4637 0.048 Uiso 1 1 calc R
C20 C 0.1372(5) -0.2259(6) 0.44926(19) 0.0237(13) Uani 1 1 d .
H20 H 0.1654 -0.2630 0.4773 0.028 Uiso 1 1 calc R
C18 C 0.0100(5) -0.2366(6) 0.3784(2) 0.0240(12) Uani 1 1 d .
H18 H -0.0481 -0.2824 0.3578 0.029 Uiso 1 1 calc R
C10 C 0.3466(5) -0.0776(6) 0.3355(2) 0.0259(13) Uani 1 1 d .
H10 H 0.3135 -0.1433 0.3523 0.031 Uiso 1 1 calc R
C26 C 0.4216(5) 0.2950(6) 0.50003(19) 0.0233(12) Uani 1 1 d .
C30 C 0.2016(5) 0.3071(6) 0.46259(17) 0.0171(11) Uani 1 1 d .
C1 C 0.2097(5) 0.4447(6) 0.35261(19) 0.0221(12) Uani 1 1 d .
H1 H 0.1624 0.4592 0.3750 0.027 Uiso 1 1 calc R
C6 C 0.3619(5) 0.1549(6) 0.31065(19) 0.0249(13) Uani 1 1 d .
C2 C 0.2346(5) 0.5551(6) 0.32687(19) 0.0250(13) Uani 1 1 d .
H2 H 0.2047 0.6420 0.3319 0.030 Uiso 1 1 calc R
C19 C 0.0526(5) -0.2957(6) 0.4190(2) 0.0261(13) Uani 1 1 d .
H19 H 0.0247 -0.3819 0.4259 0.031 Uiso 1 1 calc R
C5 C 0.3237(5) 0.2973(6) 0.31422(19) 0.0240(13) Uani 1 1 d .
C35 C -0.2553(6) -0.0882(7) 0.4091(2) 0.0349(16) Uani 1 1 d .
H35 H -0.3040 -0.1666 0.4079 0.042 Uiso 1 1 calc R
C15 C -0.0816(5) -0.0738(6) 0.29264(19) 0.0220(12) Uani 1 1 d .
H15 H -0.1139 -0.1619 0.2933 0.026 Uiso 1 1 calc R
C16 C 0.0103(5) -0.0270(6) 0.32760(18) 0.0183(11) Uani 1 1 d .
C29 C 0.1816(5) 0.3985(6) 0.4956(2) 0.0249(13) Uani 1 1 d .
H29 H 0.1037 0.4372 0.4943 0.030 Uiso 1 1 calc R
C33 C -0.0953(5) 0.0545(6) 0.4482(2) 0.0253(13) Uani 1 1 d .
H33 H -0.0374 0.0725 0.4735 0.030 Uiso 1 1 calc R
C12 C 0.0145(5) 0.1905(6) 0.29155(18) 0.0203(12) Uani 1 1 d .
H12 H 0.0447 0.2795 0.2908 0.024 Uiso 1 1 calc R
C34 C -0.1686(6) -0.0617(6) 0.4459(2) 0.0317(15) Uani 1 1 d .
H34 H -0.1589 -0.1227 0.4698 0.038 Uiso 1 1 calc R
C7 C 0.4474(6) 0.1127(7) 0.2838(2) 0.0310(15) Uani 1 1 d .
H7 H 0.4818 0.1768 0.2667 0.037 Uiso 1 1 calc R
C11 C 0.3094(5) 0.0597(6) 0.33745(18) 0.0210(12) Uani 1 1 d .
C37 C -0.1976(5) 0.1190(6) 0.3745(2) 0.0255(13) Uani 1 1 d .
H37 H -0.2078 0.1796 0.3505 0.031 Uiso 1 1 calc R
C4 C 0.3496(6) 0.4060(7) 0.2875(2) 0.0291(14) Uani 1 1 d .
H4 H 0.3977 0.3914 0.2655 0.035 Uiso 1 1 calc R
C3 C 0.3046(6) 0.5339(7) 0.2936(2) 0.0321(15) Uani 1 1 d .
H3 H 0.3210 0.6063 0.2755 0.039 Uiso 1 1 calc R
C31 C 0.3263(5) 0.2583(6) 0.46439(18) 0.0200(11) Uani 1 1 d .
C36 C -0.2696(6) 0.0021(7) 0.3738(2) 0.0346(15) Uani 1 1 d .
H36 H -0.3290 -0.0158 0.3488 0.042 Uiso 1 1 calc R
C9 C 0.4312(5) -0.1172(7) 0.3090(2) 0.0287(14) Uani 1 1 d .
H9 H 0.4555 -0.2086 0.3087 0.034 Uiso 1 1 calc R
C14 C -0.1222(5) 0.0135(6) 0.25769(18) 0.0226(12) Uani 1 1 d .
C23 C 0.4636(5) 0.1298(7) 0.4307(2) 0.0315(15) Uani 1 1 d .
H23 H 0.4786 0.0735 0.4074 0.038 Uiso 1 1 calc R
C13 C -0.0766(5) 0.1470(6) 0.25702(19) 0.0232(12) Uani 1 1 d .
H13 H -0.1068 0.2062 0.2337 0.028 Uiso 1 1 calc R
C25 C 0.5408(6) 0.2446(7) 0.4985(2) 0.0352(16) Uani 1 1 d .
H25 H 0.6056 0.2678 0.5210 0.042 Uiso 1 1 calc R
C27 C 0.3923(5) 0.3849(6) 0.5338(2) 0.0253(13) Uani 1 1 d .
C21 C 0.1796(5) -0.0999(6) 0.43736(19) 0.0216(12) Uani 1 1 d .
H21 H 0.2378 -0.0540 0.4579 0.026 Uiso 1 1 calc R
C8 C 0.4806(6) -0.0225(7) 0.2827(2) 0.0346(16) Uani 1 1 d .
H8 H 0.5360 -0.0508 0.2644 0.042 Uiso 1 1 calc R

loop_
_atom_site_aniso_label
_atom_site_aniso_U_11
_atom_site_aniso_U_22
_atom_site_aniso_U_33
_atom_site_aniso_U_23
_atom_site_aniso_U_13
_atom_site_aniso_U_12
Ir1 0.01409(11) 0.01796(12) 0.01510(12) -0.00291(8) 0.00142(8) -0.00068(8)
I1 0.0267(2) 0.0429(3) 0.0278(2) -0.00837(18) -0.00039(16) -0.00904(18)
Br1 0.0322(3) 0.0452(4) 0.0328(4) -0.0149(3) -0.0118(3) 0.0035(3)
S1 0.0148(6) 0.0180(7) 0.0211(7) -0.0012(5) 0.0005(5) 0.0010(5)
O2 0.0157(19) 0.031(2) 0.033(2) 0.0089(19) -0.0026(17) -0.0001(17)
O1 0.017(2) 0.032(2) 0.033(2) -0.0137(19) 0.0037(17) -0.0003(18)
N4 0.017(2) 0.019(2) 0.016(2) -0.0020(19) 0.0016(18) 0.0018(19)
C22 0.018(3) 0.019(3) 0.015(3) -0.006(2) 0.006(2) -0.002(2)
N3 0.020(2) 0.022(2) 0.021(2) -0.004(2) 0.0023(19) 0.000(2)
N1 0.016(2) 0.021(2) 0.019(2) -0.0008(19) -0.0005(18) -0.0057(19)
N2 0.018(2) 0.015(2) 0.020(2) 0.0003(19) 0.0031(18) 0.0037(18)
C17 0.016(3) 0.022(3) 0.022(3) -0.003(2) 0.006(2) 0.003(2)
C32 0.014(3) 0.021(3) 0.024(3) -0.003(2) 0.005(2) 0.001(2)
C28 0.031(3) 0.026(3) 0.027(3) -0.010(3) -0.002(3) -0.001(3)
C24 0.020(3) 0.057(5) 0.038(4) -0.015(3) -0.007(3) 0.011(3)
C20 0.024(3) 0.026(3) 0.022(3) 0.008(2) 0.007(2) 0.009(2)
C18 0.020(3) 0.020(3) 0.032(3) -0.003(3) 0.003(2) 0.000(2)
C10 0.021(3) 0.024(3) 0.033(3) -0.011(3) 0.005(2) -0.007(2)
C26 0.023(3) 0.025(3) 0.019(3) -0.002(2) -0.003(2) -0.001(2)
C30 0.015(3) 0.020(3) 0.015(3) -0.001(2) 0.000(2) 0.000(2)
C1 0.020(3) 0.025(3) 0.020(3) -0.007(2) -0.001(2) -0.003(2)
C6 0.019(3) 0.033(3) 0.022(3) -0.007(3) 0.002(2) -0.005(2)
C2 0.027(3) 0.024(3) 0.023(3) -0.001(2) -0.002(2) -0.008(3)
C19 0.026(3) 0.017(3) 0.038(4) 0.007(3) 0.011(3) 0.001(2)
C5 0.017(3) 0.034(3) 0.020(3) -0.005(3) 0.000(2) -0.009(2)
C35 0.025(3) 0.026(3) 0.057(5) -0.007(3) 0.015(3) -0.006(3)
C15 0.022(3) 0.024(3) 0.022(3) -0.005(2) 0.008(2) -0.005(2)
C16 0.015(3) 0.024(3) 0.017(3) -0.002(2) 0.005(2) -0.002(2)
C29 0.022(3) 0.023(3) 0.028(3) -0.005(3) 0.000(2) 0.004(2)
C33 0.022(3) 0.027(3) 0.028(3) -0.001(3) 0.007(2) 0.002(2)
C12 0.021(3) 0.024(3) 0.016(3) -0.002(2) 0.002(2) -0.004(2)
C34 0.034(4) 0.025(3) 0.040(4) 0.008(3) 0.016(3) 0.002(3)
C7 0.026(3) 0.042(4) 0.026(3) -0.008(3) 0.007(3) -0.011(3)
C11 0.012(3) 0.033(3) 0.017(3) -0.008(2) 0.001(2) -0.003(2)
C37 0.018(3) 0.031(3) 0.026(3) -0.001(3) -0.001(2) -0.002(2)
C4 0.026(3) 0.041(4) 0.021(3) -0.001(3) 0.007(2) -0.008(3)
C3 0.030(3) 0.037(4) 0.029(3) 0.006(3) 0.002(3) -0.013(3)
C31 0.020(3) 0.017(3) 0.023(3) 0.001(2) 0.000(2) 0.000(2)
C36 0.021(3) 0.038(4) 0.043(4) -0.012(3) 0.002(3) -0.008(3)
C9 0.020(3) 0.026(3) 0.039(4) -0.016(3) 0.004(3) -0.001(3)
C14 0.017(3) 0.037(3) 0.014(3) -0.006(2) 0.002(2) -0.005(2)
C23 0.019(3) 0.042(4) 0.032(3) -0.011(3) 0.002(3) 0.006(3)
C13 0.023(3) 0.026(3) 0.020(3) 0.001(2) 0.002(2) -0.003(2)
C25 0.020(3) 0.047(4) 0.035(4) -0.011(3) -0.007(3) 0.000(3)
C27 0.022(3) 0.027(3) 0.022(3) -0.005(2) -0.011(2) -0.001(2)
C21 0.019(3) 0.024(3) 0.021(3) 0.003(2) 0.001(2) 0.008(2)
C8 0.022(3) 0.047(4) 0.037(4) -0.019(3) 0.011(3) -0.006(3)

loop_
_atom_type_symbol
_atom_type_description
_atom_type_scat_dispersion_real
_atom_type_scat_dispersion_imag
_atom_type_scat_source
C C 0.0033 0.0016 'International Tables Vol C Tables 4.2.6.8 and 6.1.1.4'
H H 0.0000 0.0000 'International Tables Vol C Tables 4.2.6.8 and 6.1.1.4'
N N 0.0061 0.0033 'International Tables Vol C Tables 4.2.6.8 and 6.1.1.4'
O O 0.0106 0.0060 'International Tables Vol C Tables 4.2.6.8 and 6.1.1.4'
S S 0.1246 0.1234 'International Tables Vol C Tables 4.2.6.8 and 6.1.1.4'
Br Br -0.2901 2.4595 'International Tables Vol C Tables 4.2.6.8 and 6.1.1.4'
I I -0.4742 1.8119 'International Tables Vol C Tables 4.2.6.8 and 6.1.1.4'
Ir Ir -1.4442 7.9887 'International Tables Vol C Tables 4.2.6.8 and 6.1.1.4'

loop_
_geom_angle_atom_site_label_1
_geom_angle_atom_site_label_2
_geom_angle_atom_site_label_3
_geom_angle
C22 Ir1 C11 85.7(2)
C22 Ir1 N2 80.0(2)
C11 Ir1 N2 94.4(2)
C22 Ir1 N1 92.4(2)
C11 Ir1 N1 80.8(2)
N2 Ir1 N1 171.34(18)
C22 Ir1 N3 177.7(2)
C11 Ir1 N3 93.36(19)
N2 Ir1 N3 97.98(18)
N1 Ir1 N3 89.50(18)
C22 Ir1 N4 105.05(19)
C11 Ir1 N4 168.14(19)
N2 Ir1 N4 92.56(17)
N1 Ir1 N4 93.48(18)
N3 Ir1 N4 76.14(17)
O2 S1 O1 115.6(3)
O2 S1 N4 109.9(2)
O1 S1 N4 112.1(2)
O2 S1 C32 107.6(3)
O1 S1 C32 105.3(3)
N4 S1 C32 105.6(2)
C30 N4 S1 123.6(4)
C30 N4 Ir1 114.1(3)
S1 N4 Ir1 121.5(2)
C12 C22 C16 116.9(5)
C12 C22 Ir1 128.2(4)
C16 C22 Ir1 114.9(4)
C23 N3 C31 119.4(5)
C23 N3 Ir1 123.9(4)
C31 N3 Ir1 116.5(4)
C1 N1 C5 118.6(5)
C1 N1 Ir1 125.8(4)
C5 N1 Ir1 115.3(4)
C21 N2 C17 118.4(5)
C21 N2 Ir1 125.8(4)
C17 N2 Ir1 115.8(4)
N2 C17 C18 119.8(5)
N2 C17 C16 113.3(5)
C18 C17 C16 126.9(5)
C33 C32 C37 121.2(5)
C33 C32 S1 118.6(4)
C37 C32 S1 119.8(5)
C27 C28 C29 121.3(6)
C25 C24 C23 119.0(6)
C19 C20 C21 119.0(5)
C19 C18 C17 120.5(6)
C9 C10 C11 121.3(6)
C25 C26 C31 117.4(5)
C25 C26 C27 124.1(5)
C31 C26 C27 118.4(5)
C29 C30 N4 128.4(5)
C29 C30 C31 116.5(5)
N4 C30 C31 115.0(5)
N1 C1 C2 122.8(5)
C7 C6 C11 121.1(6)
C7 C6 C5 123.4(6)
C11 C6 C5 115.5(5)
C3 C2 C1 118.8(6)
C18 C19 C20 119.1(5)
N1 C5 C4 120.1(6)
N1 C5 C6 113.6(5)
C4 C5 C6 126.3(6)
C34 C35 C36 119.4(6)
C14 C15 C16 118.7(5)
C22 C16 C15 121.8(5)
C22 C16 C17 115.1(5)
C15 C16 C17 123.1(5)
C30 C29 C28 122.2(5)
C32 C33 C34 118.8(6)
C13 C12 C22 122.3(5)
C35 C34 C33 121.1(6)
C8 C7 C6 120.2(6)
C10 C11 C6 116.8(5)
C10 C11 Ir1 128.5(5)
C6 C11 Ir1 114.5(4)
C36 C37 C32 118.1(6)
C3 C4 C5 120.3(6)
C4 C3 C2 119.5(6)
N3 C31 C26 121.1(5)
N3 C31 C30 117.4(5)
C26 C31 C30 121.5(5)
C35 C36 C37 121.4(6)
C10 C9 C8 120.9(6)
C15 C14 C13 121.1(5)
C15 C14 I1 122.1(4)
C13 C14 I1 116.9(4)
N3 C23 C24 122.5(6)
C12 C13 C14 119.3(5)
C24 C25 C26 120.7(6)
C28 C27 C26 119.9(5)
C28 C27 Br1 120.2(5)
C26 C27 Br1 119.9(4)
N2 C21 C20 123.2(5)
C7 C8 C9 119.7(6)

loop_
_geom_bond_atom_site_label_1
_geom_bond_atom_site_label_2
_geom_bond_distance
Ir1 C22 2.000(5)
Ir1 C11 2.003(5)
Ir1 N2 2.046(5)
Ir1 N1 2.050(5)
Ir1 N3 2.128(5)
Ir1 N4 2.188(4)
I1 C14 2.078(5)
Br1 C27 1.897(5)
S1 O2 1.442(4)
S1 O1 1.443(4)
S1 N4 1.606(4)
S1 C32 1.777(6)
N4 C30 1.399(7)
C22 C12 1.393(8)
C22 C16 1.411(8)
N3 C23 1.330(7)
N3 C31 1.361(7)
N1 C1 1.335(7)
N1 C5 1.384(7)
N2 C21 1.335(7)
N2 C17 1.380(7)
C17 C18 1.402(8)
C17 C16 1.458(8)
C32 C33 1.382(8)
C32 C37 1.391(8)
C28 C27 1.362(9)
C28 C29 1.410(8)
C24 C25 1.351(9)
C24 C23 1.402(9)
C20 C19 1.374(9)
C20 C21 1.382(8)
C18 C19 1.370(8)
C10 C9 1.380(8)
C10 C11 1.403(9)
C26 C25 1.407(8)
C26 C31 1.422(8)
C26 C27 1.425(8)
C30 C29 1.384(8)
C30 C31 1.442(7)
C1 C2 1.382(8)
C6 C7 1.402(8)
C6 C11 1.417(8)
C6 C5 1.459(9)
C2 C3 1.381(9)
C5 C4 1.390(9)
C35 C34 1.369(10)
C35 C36 1.375(10)
C15 C14 1.376(8)
C15 C16 1.414(8)
C33 C34 1.385(9)
C12 C13 1.391(8)
C7 C8 1.369(10)
C37 C36 1.386(9)
C4 C3 1.364(10)
C9 C8 1.386(10)
C14 C13 1.394(8)

loop_
_geom_torsion_atom_site_label_1
_geom_torsion_atom_site_label_2
_geom_torsion_atom_site_label_3
_geom_torsion_atom_site_label_4
_geom_torsion
O2 S1 N4 C30 117.2(5)
O1 S1 N4 C30 -12.9(5)
C32 S1 N4 C30 -127.0(5)
O2 S1 N4 Ir1 -52.7(4)
O1 S1 N4 Ir1 177.2(3)
C32 S1 N4 Ir1 63.1(3)
C22 Ir1 N4 C30 -173.9(4)
C11 Ir1 N4 C30 -20.0(12)
N2 Ir1 N4 C30 105.8(4)
N1 Ir1 N4 C30 -80.4(4)
N3 Ir1 N4 C30 8.2(4)
C22 Ir1 N4 S1 -3.1(3)
C11 Ir1 N4 S1 150.8(9)
N2 Ir1 N4 S1 -83.4(3)
N1 Ir1 N4 S1 90.4(3)
N3 Ir1 N4 S1 179.0(3)
C11 Ir1 C22 C12 -90.6(5)
N2 Ir1 C22 C12 174.1(5)
N1 Ir1 C22 C12 -10.1(5)
N3 Ir1 C22 C12 -156(4)
N4 Ir1 C22 C12 84.1(5)
C11 Ir1 C22 C16 86.4(4)
N2 Ir1 C22 C16 -8.8(4)
N1 Ir1 C22 C16 166.9(4)
N3 Ir1 C22 C16 22(5)
N4 Ir1 C22 C16 -98.8(4)
C22 Ir1 N3 C23 58(5)
C11 Ir1 N3 C23 -6.8(5)
N2 Ir1 N3 C23 88.1(5)
N1 Ir1 N3 C23 -87.5(5)
N4 Ir1 N3 C23 178.8(5)
C22 Ir1 N3 C31 -128(5)
C11 Ir1 N3 C31 167.5(4)
N2 Ir1 N3 C31 -97.6(4)
N1 Ir1 N3 C31 86.8(4)
N4 Ir1 N3 C31 -6.9(4)
C22 Ir1 N1 C1 91.1(5)
C11 Ir1 N1 C1 176.3(5)
N2 Ir1 N1 C1 120.0(11)
N3 Ir1 N1 C1 -90.2(4)
N4 Ir1 N1 C1 -14.1(4)
C22 Ir1 N1 C5 -81.9(4)
C11 Ir1 N1 C5 3.3(4)
N2 Ir1 N1 C5 -53.0(13)
N3 Ir1 N1 C5 96.8(4)
N4 Ir1 N1 C5 172.9(4)
C22 Ir1 N2 C21 -171.9(5)
C11 Ir1 N2 C21 103.3(5)
N1 Ir1 N2 C21 158.8(10)
N3 Ir1 N2 C21 9.3(5)
N4 Ir1 N2 C21 -67.0(4)
C22 Ir1 N2 C17 7.9(4)
C11 Ir1 N2 C17 -76.9(4)
N1 Ir1 N2 C17 -21.5(13)
N3 Ir1 N2 C17 -171.0(4)
N4 Ir1 N2 C17 112.7(4)
C21 N2 C17 C18 -2.3(7)
Ir1 N2 C17 C18 178.0(4)
C21 N2 C17 C16 174.4(5)
Ir1 N2 C17 C16 -5.3(6)
O2 S1 C32 C33 178.6(4)
O1 S1 C32 C33 -57.5(5)
N4 S1 C32 C33 61.2(5)
O2 S1 C32 C37 -8.8(5)
O1 S1 C32 C37 115.1(5)
N4 S1 C32 C37 -126.2(5)
N2 C17 C18 C19 1.3(8)
C16 C17 C18 C19 -174.9(5)
S1 N4 C30 C29 -0.9(9)
Ir1 N4 C30 C29 169.6(5)
S1 N4 C30 C31 -179.0(4)
Ir1 N4 C30 C31 -8.4(6)
C5 N1 C1 C2 1.5(8)
Ir1 N1 C1 C2 -171.3(4)
N1 C1 C2 C3 0.1(9)
C17 C18 C19 C20 0.9(9)
C21 C20 C19 C18 -2.0(8)
C1 N1 C5 C4 -1.9(8)
Ir1 N1 C5 C4 171.6(4)
C1 N1 C5 C6 -179.4(5)
Ir1 N1 C5 C6 -5.9(6)
C7 C6 C5 N1 -172.2(5)
C11 C6 C5 N1 6.0(7)
C7 C6 C5 C4 10.5(9)
C11 C6 C5 C4 -171.3(5)
C12 C22 C16 C15 2.6(8)
Ir1 C22 C16 C15 -174.8(4)
C12 C22 C16 C17 -173.9(5)
Ir1 C22 C16 C17 8.7(6)
C14 C15 C16 C22 -0.8(8)
C14 C15 C16 C17 175.4(5)
N2 C17 C16 C22 -2.1(7)
C18 C17 C16 C22 174.3(5)
N2 C17 C16 C15 -178.6(5)
C18 C17 C16 C15 -2.2(9)
N4 C30 C29 C28 177.4(6)
C31 C30 C29 C28 -4.5(9)
C27 C28 C29 C30 2.3(10)
C37 C32 C33 C34 1.3(9)
S1 C32 C33 C34 173.9(4)
C16 C22 C12 C13 -2.1(8)
Ir1 C22 C12 C13 174.9(4)
C36 C35 C34 C33 0.0(10)
C32 C33 C34 C35 -0.9(9)
C11 C6 C7 C8 0.8(9)
C5 C6 C7 C8 178.9(6)
C9 C10 C11 C6 0.6(8)
C9 C10 C11 Ir1 -174.0(4)
C7 C6 C11 C10 -0.4(8)
C5 C6 C11 C10 -178.6(5)
C7 C6 C11 Ir1 175.0(4)
C5 C6 C11 Ir1 -3.2(6)
C22 Ir1 C11 C10 -92.0(5)
N2 Ir1 C11 C10 -12.4(5)
N1 Ir1 C11 C10 174.8(5)
N3 Ir1 C11 C10 85.9(5)
N4 Ir1 C11 C10 113.2(10)
C22 Ir1 C11 C6 93.2(4)
N2 Ir1 C11 C6 172.8(4)
N1 Ir1 C11 C6 0.0(4)
N3 Ir1 C11 C6 -88.9(4)
N4 Ir1 C11 C6 -61.6(12)
C33 C32 C37 C36 -0.9(9)
S1 C32 C37 C36 -173.3(5)
N1 C5 C4 C3 0.7(9)
C6 C5 C4 C3 177.9(6)
C5 C4 C3 C2 0.9(9)
C1 C2 C3 C4 -1.3(9)
C23 N3 C31 C26 -0.6(9)
Ir1 N3 C31 C26 -175.1(4)
C23 N3 C31 C30 179.3(5)
Ir1 N3 C31 C30 4.7(7)
C25 C26 C31 N3 1.1(9)
C27 C26 C31 N3 178.2(5)
C25 C26 C31 C30 -178.8(6)
C27 C26 C31 C30 -1.6(9)
C29 C30 C31 N3 -175.6(5)
N4 C30 C31 N3 2.7(7)
C29 C30 C31 C26 4.2(8)
N4 C30 C31 C26 -177.5(5)
C34 C35 C36 C37 0.5(10)
C32 C37 C36 C35 -0.1(9)
C11 C10 C9 C8 -1.3(9)
C16 C15 C14 C13 -1.7(8)
C16 C15 C14 I1 177.8(4)
C31 N3 C23 C24 0.0(10)
Ir1 N3 C23 C24 174.2(5)
C25 C24 C23 N3 0.0(12)
C22 C12 C13 C14 -0.3(9)
C15 C14 C13 C12 2.2(9)
I1 C14 C13 C12 -177.3(4)
C23 C24 C25 C26 0.5(11)
C31 C26 C25 C24 -1.0(10)
C27 C26 C25 C24 -178.0(7)
C29 C28 C27 C26 0.5(10)
C29 C28 C27 Br1 -178.4(5)
C25 C26 C27 C28 176.1(6)
C31 C26 C27 C28 -0.8(9)
C25 C26 C27 Br1 -4.9(9)
C31 C26 C27 Br1 178.1(4)
C17 N2 C21 C20 1.2(8)
Ir1 N2 C21 C20 -179.1(4)
C19 C20 C21 N2 0.9(8)
C6 C7 C8 C9 -1.4(10)
C10 C9 C8 C7 1.6(10)
